data_7157572
loop_
_publ_author_name
'Satam, Nishikant'
'Nemu, Saumyadip'
'Gururaja, Guddeangadi N.'
'Namboothiri, Irishi N. N.'

_publ_section_title
;
 Substrate-oriented selectivity in the Mg-mediated conjugate addition of
 bromoform to electron-deficient alkenes.
;
_journal_issue 29
_journal_name_full 'Organic &amp; biomolecular chemistry'
_journal_page_first 5697
_journal_page_last 5707
_journal_paper_doi 10.1039/d0ob00599a
_journal_volume 18
_journal_year 2020
_chemical_formula_moiety 'C22 H20 Br2 O'
_chemical_formula_sum 'C22 H20 Br2 O'
_chemical_formula_weight 460.20
_space_group_crystal_system monoclinic
_space_group_IT_number 14
_space_group_name_Hall '-P 2ybc'
_space_group_name_H-M_alt 'P 1 21/c 1'
_atom_sites_solution_hydrogens geom
_audit_creation_date 2016-06-16
_audit_creation_method
;
Olex2 1.2-alpha
(compiled 2015.10.28 svn.r3245 for OlexSys, GUI svn.r5128)
;
_audit_update_record
;
2020-03-21 deposited with the CCDC.	2020-07-06 downloaded from the CCDC.
;
_cell_angle_alpha 90
_cell_angle_beta 94.177(4)
_cell_angle_gamma 90
_cell_formula_units_Z 4
_cell_length_a 9.3505(4)
_cell_length_b 14.6227(6)
_cell_length_c 13.7913(6)
_cell_measurement_reflns_used 4827
_cell_measurement_temperature 293(2)
_cell_measurement_theta_max 31.1920
_cell_measurement_theta_min 2.0600
_cell_volume 1880.67(14)
_computing_cell_refinement 'CrysAlisPro 1.171.38.41 (Rigaku OD, 2015)'
_computing_data_collection 'CrysAlisPro 1.171.38.41 (Rigaku OD, 2015)'
_computing_data_reduction 'CrysAlisPro 1.171.38.41 (Rigaku OD, 2015)'
_computing_molecular_graphics 'Olex2 (Dolomanov et al., 2009)'
_computing_publication_material 'Olex2 (Dolomanov et al., 2009)'
_computing_structure_refinement 'ShelXL (Sheldrick, 2015)'
_computing_structure_solution 'ShelXT (Sheldrick, 2015)'
_diffrn_ambient_temperature 293(2)
_diffrn_detector 'CCD plate'
_diffrn_measured_fraction_theta_full 0.997
_diffrn_measured_fraction_theta_max 0.997
_diffrn_measurement_details
;
List of Runs (angles in degrees, time in seconds):

  # Type    Start    End  Width  t~exp~   \w     \q     \k     \f   Frames
#--------------------------------------------------------------------------
  1  \w   -110.00  16.00   0.50    8.00    --  -20.00   0.00-108.00  252
  2  \w    -70.00  17.00   0.50    8.00    --  -20.00 -72.00-180.00  174
  3  \w    -22.00 -19.50   0.50    8.00    --  -20.00 -72.00  36.00    5
;
_diffrn_measurement_device 'abstract diffractometer'
_diffrn_measurement_device_type 'dtrek-CrysAlisPro-abstract goniometer imported rigaku-d*trek images'
_diffrn_measurement_method '\w scans'
_diffrn_orient_matrix_type 'CrysAlisPro convention (1999,Acta A55,543-557)'
_diffrn_orient_matrix_UB_11 0.0056808000
_diffrn_orient_matrix_UB_12 0.0473639000
_diffrn_orient_matrix_UB_13 -0.0101390000
_diffrn_orient_matrix_UB_21 -0.0752464000
_diffrn_orient_matrix_UB_22 0.0047424000
_diffrn_orient_matrix_UB_23 0.0018387000
_diffrn_orient_matrix_UB_31 0.0095138000
_diffrn_orient_matrix_UB_32 0.0093277000
_diffrn_orient_matrix_UB_33 0.0505285000
_diffrn_radiation_monochromator graphite
_diffrn_radiation_probe x-ray
_diffrn_radiation_type MoK\a
_diffrn_radiation_wavelength 0.71073
_diffrn_reflns_av_R_equivalents 0.0342
_diffrn_reflns_av_unetI/netI 0.0453
_diffrn_reflns_Laue_measured_fraction_full 0.997
_diffrn_reflns_Laue_measured_fraction_max 0.997
_diffrn_reflns_limit_h_max 10
_diffrn_reflns_limit_h_min -11
_diffrn_reflns_limit_k_max 16
_diffrn_reflns_limit_k_min -17
_diffrn_reflns_limit_l_max 14
_diffrn_reflns_limit_l_min -16
_diffrn_reflns_number 7482
_diffrn_reflns_point_group_measured_fraction_full 0.997
_diffrn_reflns_point_group_measured_fraction_max 0.997
_diffrn_reflns_theta_full 24.999
_diffrn_reflns_theta_max 24.999
_diffrn_reflns_theta_min 2.033
_diffrn_source 'fine-focus sealed X-ray tube'
_diffrn_source_type 'Enhance (Mo) X-ray Source'
_exptl_absorpt_coefficient_mu 4.317
_exptl_absorpt_correction_T_max 1.00000
_exptl_absorpt_correction_T_min 0.56146
_exptl_absorpt_correction_type multi-scan
_exptl_absorpt_process_details
;
CrysAlisPro 1.171.38.41 (Rigaku Oxford Diffraction, 2015)
Empirical absorption correction using spherical harmonics,
 implemented in SCALE3 ABSPACK scaling algorithm.
;
_exptl_crystal_colour colourless
_exptl_crystal_colour_primary colourless
_exptl_crystal_density_diffrn 1.625
_exptl_crystal_description plate
_exptl_crystal_F_000 920
_exptl_crystal_size_max 0.137
_exptl_crystal_size_mid 0.133
_exptl_crystal_size_min 0.05
_refine_diff_density_max 0.386
_refine_diff_density_min -0.413
_refine_diff_density_rms 0.113
_refine_ls_extinction_method none
_refine_ls_goodness_of_fit_ref 1.064
_refine_ls_hydrogen_treatment constr
_refine_ls_matrix_type full
_refine_ls_number_parameters 226
_refine_ls_number_reflns 3305
_refine_ls_number_restraints 0
_refine_ls_restrained_S_all 1.064
_refine_ls_R_factor_all 0.0442
_refine_ls_R_factor_gt 0.0318
_refine_ls_shift/su_max 0.001
_refine_ls_shift/su_mean 0.000
_refine_ls_structure_factor_coef Fsqd
_refine_ls_weighting_details 'w=1/[\s^2^(Fo^2^)+(0.0331P)^2^+0.2036P] where P=(Fo^2^+2Fc^2^)/3'
_refine_ls_weighting_scheme calc
_refine_ls_wR_factor_gt 0.0690
_refine_ls_wR_factor_ref 0.0749
_reflns_Friedel_coverage 0.000
_reflns_number_gt 2774
_reflns_number_total 3305
_reflns_threshold_expression 'I > 2\s(I)'
_cod_data_source_file d0ob00599a2.cif
_cod_data_source_block inn-nss-db-7_mo
_cod_depositor_comments 'Adding full bibliography for 7157571--7157573.cif.'
_cod_original_cell_volume 1880.67(15)
_cod_database_code 7157572
_shelx_shelxl_version_number 2014/7
_chemical_oxdiff_formula C22H20Br2O1
_shelx_space_group_comment
;
The symmetry employed for this shelxl refinement is uniquely defined
by the following loop, which should always be used as a source of
symmetry information in preference to the above space-group names.
They are only intended as comments.
;
_reflns_odcompleteness_completeness 88.48
_reflns_odcompleteness_iscentric 1
_reflns_odcompleteness_theta 30.98
_olex2_refinement_description
;
1. Fixed Uiso
 At 1.2 times of:
  All C(H) groups, All C(H,H) groups
2.a Ternary CH refined with riding coordinates:
 C006(H006)
2.b Secondary CH2 refined with riding coordinates:
 C00F(H00A,H00F), C00G(H00G,H00H), C00I(H00I,H00J), C00J(H00K,H00L)
2.c Aromatic/amide H refined with riding coordinates:
 C009(H009), C00B(H00B), C00C(H00C), C00D(H00D), C00E(H00E), C00K(H00M),
 C00L(H00N), C00M(H00O), C00N(H00P), C00O(H00Q), C00P(H00R)
;
_olex2_submission_special_instructions 'No special instructions were received'
_oxdiff_exptl_absorpt_empirical_details
;
Empirical correction (ABSPACK) includes:
- Absorption correction using spherical harmonics
- Frame scaling
- Detector area scaling
;
_oxdiff_exptl_absorpt_empirical_full_max 1.856
_oxdiff_exptl_absorpt_empirical_full_min 0.801

loop_
_space_group_symop_operation_xyz
'x, y, z'
'-x, y+1/2, -z+1/2'
'-x, -y, -z'
'x, -y-1/2, z-1/2'

loop_
_atom_site_label
_atom_site_type_symbol
_atom_site_fract_x
_atom_site_fract_y
_atom_site_fract_z
_atom_site_U_iso_or_equiv
_atom_site_adp_type
_atom_site_occupancy
_atom_site_site_symmetry_order
_atom_site_calc_flag
_atom_site_refinement_flags_posn
_atom_site_refinement_flags_adp
_atom_site_refinement_flags_occupancy
_atom_site_disorder_assembly
_atom_site_disorder_group
Br1 Br 0.36682(4) 0.81041(2) 0.62981(2) 0.02872(11) Uani 1 1 d . . . . .
Br2 Br 0.46506(3) 0.80234(2) 0.85439(2) 0.02776(11) Uani 1 1 d . . . . .
O1 O 0.4523(2) 0.59697(15) 0.55975(13) 0.0298(5) Uani 1 1 d . . . . .
C9 C 0.5491(3) 0.6294(2) 0.6131(2) 0.0216(7) Uani 1 1 d . . . . .
C17 C 0.3144(3) 0.5973(2) 0.83107(18) 0.0236(7) Uani 1 1 d . . . . .
C16 C 0.3668(3) 0.6392(2) 0.74119(19) 0.0229(7) Uani 1 1 d . . . . .
H006 H 0.3048 0.6248 0.6828 0.028 Uiso 1 1 calc R . . . .
C8 C 0.6935(3) 0.6479(2) 0.57867(19) 0.0232(7) Uani 1 1 d . . . . .
C10 C 0.5250(3) 0.64990(19) 0.71968(18) 0.0207(6) Uani 1 1 d . . . . .
C7 C 0.7297(3) 0.5957(2) 0.50377(19) 0.0248(7) Uani 1 1 d . . . . .
H009 H 0.6614 0.5525 0.4827 0.030 Uiso 1 1 calc R . . . .
C4 C 0.8596(3) 0.5961(2) 0.4500(2) 0.0257(7) Uani 1 1 d . . . . .
C20 C 0.1983(4) 0.5165(2) 0.9903(2) 0.0339(8) Uani 1 1 d . . . . .
H00B H 0.1596 0.4894 1.0435 0.041 Uiso 1 1 calc R . . . .
C22 C 0.3634(3) 0.5135(2) 0.86579(19) 0.0275(7) Uani 1 1 d . . . . .
H00C H 0.4358 0.4838 0.8353 0.033 Uiso 1 1 calc R . . . .
C3 C 0.8445(4) 0.5656(2) 0.3536(2) 0.0290(7) Uani 1 1 d . . . . .
H00D H 0.7550 0.5467 0.3271 0.035 Uiso 1 1 calc R . . . .
C2 C 0.9603(4) 0.5631(2) 0.2971(2) 0.0323(8) Uani 1 1 d . . . . .
H00E H 0.9480 0.5434 0.2330 0.039 Uiso 1 1 calc R . . . .
C14 C 0.7834(3) 0.7225(2) 0.6275(2) 0.0260(7) Uani 1 1 d . . . . .
H00A H 0.7212 0.7726 0.6433 0.031 Uiso 1 1 calc R . . . .
H00F H 0.8496 0.7454 0.5823 0.031 Uiso 1 1 calc R . . . .
C12 C 0.7763(3) 0.6846(2) 0.8067(2) 0.0286(8) Uani 1 1 d . . . . .
H00G H 0.7436 0.7456 0.8215 0.034 Uiso 1 1 calc R . . . .
H00H H 0.8364 0.6635 0.8626 0.034 Uiso 1 1 calc R . . . .
C15 C 0.4309(3) 0.7324(2) 0.73747(18) 0.0227(7) Uani 1 1 d . . . . .
C11 C 0.6449(3) 0.6218(2) 0.7942(2) 0.0270(7) Uani 1 1 d . . . . .
H00I H 0.6776 0.5614 0.7767 0.032 Uiso 1 1 calc R . . . .
H00J H 0.6047 0.6163 0.8568 0.032 Uiso 1 1 calc R . . . .
C13 C 0.8684(3) 0.6909(2) 0.7202(2) 0.0293(8) Uani 1 1 d . . . . .
H00K H 0.9100 0.6315 0.7089 0.035 Uiso 1 1 calc R . . . .
H00L H 0.9464 0.7335 0.7356 0.035 Uiso 1 1 calc R . . . .
C19 C 0.1472(4) 0.6001(2) 0.9567(2) 0.0311(8) Uani 1 1 d . . . . .
H00M H 0.0742 0.6292 0.9871 0.037 Uiso 1 1 calc R . . . .
C21 C 0.3065(4) 0.4729(2) 0.9454(2) 0.0305(8) Uani 1 1 d . . . . .
H00N H 0.3410 0.4167 0.9683 0.037 Uiso 1 1 calc R . . . .
C5 C 0.9963(4) 0.6215(2) 0.4878(2) 0.0292(7) Uani 1 1 d . . . . .
H00O H 1.0094 0.6411 0.5519 0.035 Uiso 1 1 calc R . . . .
C6 C 1.1120(3) 0.6182(2) 0.4316(2) 0.0325(8) Uani 1 1 d . . . . .
H00P H 1.2024 0.6350 0.4582 0.039 Uiso 1 1 calc R . . . .
C18 C 0.2052(3) 0.6408(2) 0.8772(2) 0.0273(7) Uani 1 1 d . . . . .
H00Q H 0.1710 0.6972 0.8546 0.033 Uiso 1 1 calc R . . . .
C1 C 1.0940(4) 0.5897(2) 0.3353(2) 0.0351(8) Uani 1 1 d . . . . .
H00R H 1.1718 0.5887 0.2969 0.042 Uiso 1 1 calc R . . . .

loop_
_atom_site_aniso_label
_atom_site_aniso_U_11
_atom_site_aniso_U_22
_atom_site_aniso_U_33
_atom_site_aniso_U_23
_atom_site_aniso_U_13
_atom_site_aniso_U_12
Br1 0.0343(2) 0.02550(19) 0.02558(18) 0.00735(12) -0.00306(14) 0.00301(14)
Br2 0.0310(2) 0.02764(19) 0.02406(18) -0.00622(12) -0.00163(14) -0.00234(14)
O1 0.0255(12) 0.0391(14) 0.0240(10) -0.0073(10) -0.0039(9) -0.0031(11)
C9 0.0249(18) 0.0158(15) 0.0231(15) 0.0033(12) -0.0039(13) 0.0041(13)
C17 0.0264(18) 0.0254(17) 0.0180(14) 0.0000(12) -0.0051(13) -0.0059(14)
C16 0.0260(17) 0.0203(17) 0.0215(15) -0.0025(12) -0.0045(13) 0.0001(14)
C8 0.0279(18) 0.0190(16) 0.0216(15) 0.0050(12) -0.0063(13) -0.0026(14)
C10 0.0234(17) 0.0179(15) 0.0196(14) 0.0000(12) -0.0061(13) -0.0013(14)
C7 0.0269(18) 0.0221(16) 0.0245(15) 0.0040(13) -0.0048(13) -0.0034(14)
C4 0.0305(19) 0.0199(16) 0.0261(15) 0.0030(13) -0.0012(14) 0.0011(14)
C20 0.042(2) 0.037(2) 0.0223(16) 0.0010(14) -0.0031(15) -0.0183(18)
C22 0.0333(19) 0.0265(18) 0.0222(15) -0.0017(13) -0.0011(14) -0.0009(15)
C3 0.0294(19) 0.0227(17) 0.0345(17) -0.0030(14) -0.0006(14) -0.0019(15)
C2 0.036(2) 0.0306(19) 0.0308(17) -0.0026(14) 0.0037(15) 0.0023(16)
C14 0.0247(18) 0.0220(17) 0.0311(16) -0.0004(13) -0.0007(14) 0.0001(14)
C12 0.0290(19) 0.0282(18) 0.0268(16) 0.0000(13) -0.0092(14) 0.0027(14)
C15 0.0267(18) 0.0241(17) 0.0166(14) 0.0015(12) -0.0037(13) -0.0003(14)
C11 0.0294(19) 0.0273(18) 0.0231(15) 0.0005(13) -0.0059(14) -0.0001(15)
C13 0.0255(18) 0.0268(19) 0.0335(17) -0.0049(13) -0.0118(14) -0.0023(14)
C19 0.0286(19) 0.038(2) 0.0267(16) -0.0044(14) 0.0018(14) -0.0076(16)
C21 0.042(2) 0.0226(17) 0.0256(16) 0.0060(13) -0.0079(15) -0.0074(16)
C5 0.0303(18) 0.0299(18) 0.0272(16) 0.0049(14) 0.0001(14) -0.0003(15)
C6 0.0247(19) 0.0296(19) 0.0425(19) 0.0032(15) -0.0028(15) -0.0035(15)
C18 0.0244(18) 0.0275(18) 0.0288(16) 0.0016(14) -0.0069(14) -0.0023(15)
C1 0.035(2) 0.0290(19) 0.0431(19) 0.0036(15) 0.0123(16) 0.0039(16)

loop_
_atom_type_symbol
_atom_type_description
_atom_type_scat_dispersion_real
_atom_type_scat_dispersion_imag
_atom_type_scat_source
C C 0.0033 0.0016 'International Tables Vol C Tables 4.2.6.8 and 6.1.1.4'
H H 0.0000 0.0000 'International Tables Vol C Tables 4.2.6.8 and 6.1.1.4'
Br Br -0.2901 2.4595 'International Tables Vol C Tables 4.2.6.8 and 6.1.1.4'
O O 0.0106 0.0060 'International Tables Vol C Tables 4.2.6.8 and 6.1.1.4'

loop_
_geom_angle_atom_site_label_1
_geom_angle_atom_site_label_2
_geom_angle_atom_site_label_3
_geom_angle
_geom_angle_site_symmetry_1
_geom_angle_site_symmetry_3
_geom_angle_publ_flag
O1 C9 C8 122.0(3) . . ?
O1 C9 C10 120.0(3) . . ?
C8 C9 C10 118.1(2) . . ?
C22 C17 C16 122.0(3) . . ?
C22 C17 C18 118.8(3) . . ?
C18 C17 C16 119.0(3) . . ?
C17 C16 H006 112.5 . . ?
C17 C16 C10 125.4(3) . . ?
C10 C16 H006 112.5 . . ?
C15 C16 C17 124.0(2) . . ?
C15 C16 H006 112.5 . . ?
C15 C16 C10 60.35(19) . . ?
C9 C8 C14 118.6(3) . . ?
C7 C8 C9 115.2(3) . . ?
C7 C8 C14 126.2(3) . . ?
C9 C10 C16 112.1(2) . . ?
C15 C10 C9 115.9(2) . . ?
C15 C10 C16 58.29(19) . . ?
C11 C10 C9 116.2(2) . . ?
C11 C10 C16 121.0(2) . . ?
C11 C10 C15 120.7(2) . . ?
C8 C7 H009 114.8 . . ?
C8 C7 C4 130.4(3) . . ?
C4 C7 H009 114.8 . . ?
C3 C4 C7 116.7(3) . . ?
C5 C4 C7 125.6(3) . . ?
C5 C4 C3 117.7(3) . . ?
C19 C20 H00B 119.8 . . ?
C21 C20 H00B 119.8 . . ?
C21 C20 C19 120.4(3) . . ?
C17 C22 H00C 119.4 . . ?
C17 C22 C21 121.1(3) . . ?
C21 C22 H00C 119.4 . . ?
C4 C3 H00D 119.5 . . ?
C2 C3 C4 121.0(3) . . ?
C2 C3 H00D 119.5 . . ?
C3 C2 H00E 119.8 . . ?
C1 C2 C3 120.3(3) . . ?
C1 C2 H00E 119.8 . . ?
C8 C14 H00A 108.9 . . ?
C8 C14 H00F 108.9 . . ?
C8 C14 C13 113.3(3) . . ?
H00A C14 H00F 107.7 . . ?
C13 C14 H00A 108.9 . . ?
C13 C14 H00F 108.9 . . ?
H00G C12 H00H 107.4 . . ?
C11 C12 H00G 108.2 . . ?
C11 C12 H00H 108.2 . . ?
C13 C12 H00G 108.2 . . ?
C13 C12 H00H 108.2 . . ?
C13 C12 C11 116.2(2) . . ?
Br2 C15 Br1 110.75(15) . . ?
C16 C15 Br1 117.57(19) . . ?
C16 C15 Br2 120.10(18) . . ?
C16 C15 C10 61.4(2) . . ?
C10 C15 Br1 119.61(17) . . ?
C10 C15 Br2 119.70(19) . . ?
C10 C11 C12 117.4(2) . . ?
C10 C11 H00I 108.0 . . ?
C10 C11 H00J 108.0 . . ?
C12 C11 H00I 108.0 . . ?
C12 C11 H00J 108.0 . . ?
H00I C11 H00J 107.2 . . ?
C14 C13 H00K 109.1 . . ?
C14 C13 H00L 109.1 . . ?
C12 C13 C14 112.6(3) . . ?
C12 C13 H00K 109.1 . . ?
C12 C13 H00L 109.1 . . ?
H00K C13 H00L 107.8 . . ?
C20 C19 H00M 120.1 . . ?
C20 C19 C18 119.8(3) . . ?
C18 C19 H00M 120.1 . . ?
C20 C21 C22 119.5(3) . . ?
C20 C21 H00N 120.2 . . ?
C22 C21 H00N 120.2 . . ?
C4 C5 H00O 119.4 . . ?
C6 C5 C4 121.1(3) . . ?
C6 C5 H00O 119.4 . . ?
C5 C6 H00P 119.9 . . ?
C5 C6 C1 120.2(3) . . ?
C1 C6 H00P 119.9 . . ?
C17 C18 H00Q 119.8 . . ?
C19 C18 C17 120.3(3) . . ?
C19 C18 H00Q 119.8 . . ?
C2 C1 C6 119.5(3) . . ?
C2 C1 H00R 120.2 . . ?
C6 C1 H00R 120.2 . . ?

loop_
_geom_bond_atom_site_label_1
_geom_bond_atom_site_label_2
_geom_bond_distance
_geom_bond_site_symmetry_2
_geom_bond_publ_flag
Br1 C15 1.933(3) . ?
Br2 C15 1.917(3) . ?
O1 C9 1.220(3) . ?
C9 C8 1.488(4) . ?
C9 C10 1.533(4) . ?
C17 C16 1.497(4) . ?
C17 C22 1.381(4) . ?
C17 C18 1.395(4) . ?
C16 H006 0.9800 . ?
C16 C10 1.538(4) . ?
C16 C15 1.491(4) . ?
C8 C7 1.347(4) . ?
C8 C14 1.505(4) . ?
C10 C15 1.523(4) . ?
C10 C11 1.521(4) . ?
C7 H009 0.9300 . ?
C7 C4 1.468(4) . ?
C4 C3 1.401(4) . ?
C4 C5 1.394(4) . ?
C20 H00B 0.9300 . ?
C20 C19 1.381(4) . ?
C20 C21 1.380(4) . ?
C22 H00C 0.9300 . ?
C22 C21 1.388(4) . ?
C3 H00D 0.9300 . ?
C3 C2 1.379(4) . ?
C2 H00E 0.9300 . ?
C2 C1 1.377(5) . ?
C14 H00A 0.9700 . ?
C14 H00F 0.9700 . ?
C14 C13 1.527(4) . ?
C12 H00G 0.9700 . ?
C12 H00H 0.9700 . ?
C12 C11 1.533(4) . ?
C12 C13 1.525(4) . ?
C11 H00I 0.9700 . ?
C11 H00J 0.9700 . ?
C13 H00K 0.9700 . ?
C13 H00L 0.9700 . ?
C19 H00M 0.9300 . ?
C19 C18 1.392(4) . ?
C21 H00N 0.9300 . ?
C5 H00O 0.9300 . ?
C5 C6 1.376(4) . ?
C6 H00P 0.9300 . ?
C6 C1 1.391(4) . ?
C18 H00Q 0.9300 . ?
C1 H00R 0.9300 . ?

loop_
_geom_torsion_atom_site_label_1
_geom_torsion_atom_site_label_2
_geom_torsion_atom_site_label_3
_geom_torsion_atom_site_label_4
_geom_torsion
_geom_torsion_site_symmetry_1
_geom_torsion_site_symmetry_2
_geom_torsion_site_symmetry_3
_geom_torsion_site_symmetry_4
_geom_torsion_publ_flag
O1 C9 C8 C7 -25.9(4) . . . . ?
O1 C9 C8 C14 152.9(3) . . . . ?
O1 C9 C10 C16 -8.9(4) . . . . ?
O1 C9 C10 C15 -73.2(4) . . . . ?
O1 C9 C10 C11 136.1(3) . . . . ?
C9 C8 C7 C4 178.4(3) . . . . ?
C9 C8 C14 C13 84.2(3) . . . . ?
C9 C10 C15 Br1 -6.2(4) . . . . ?
C9 C10 C15 Br2 -148.7(2) . . . . ?
C9 C10 C15 C16 101.0(3) . . . . ?
C9 C10 C11 C12 79.2(3) . . . . ?
C17 C16 C10 C9 139.7(3) . . . . ?
C17 C16 C10 C15 -112.7(3) . . . . ?
C17 C16 C10 C11 -3.4(4) . . . . ?
C17 C16 C15 Br1 -134.7(2) . . . . ?
C17 C16 C15 Br2 5.2(4) . . . . ?
C17 C16 C15 C10 114.8(3) . . . . ?
C17 C22 C21 C20 0.5(5) . . . . ?
C16 C17 C22 C21 -175.6(3) . . . . ?
C16 C17 C18 C19 175.4(3) . . . . ?
C16 C10 C15 Br1 -107.2(2) . . . . ?
C16 C10 C15 Br2 110.3(2) . . . . ?
C16 C10 C11 C12 -139.2(3) . . . . ?
C8 C9 C10 C16 172.6(2) . . . . ?
C8 C9 C10 C15 108.3(3) . . . . ?
C8 C9 C10 C11 -42.4(4) . . . . ?
C8 C7 C4 C3 -152.6(3) . . . . ?
C8 C7 C4 C5 29.3(5) . . . . ?
C8 C14 C13 C12 -78.1(3) . . . . ?
C10 C9 C8 C7 152.5(3) . . . . ?
C10 C9 C8 C14 -28.6(4) . . . . ?
C10 C16 C15 Br1 110.5(2) . . . . ?
C10 C16 C15 Br2 -109.6(2) . . . . ?
C7 C8 C14 C13 -97.2(3) . . . . ?
C7 C4 C3 C2 -179.8(3) . . . . ?
C7 C4 C5 C6 179.0(3) . . . . ?
C4 C3 C2 C1 0.8(5) . . . . ?
C4 C5 C6 C1 0.5(5) . . . . ?
C20 C19 C18 C17 0.2(4) . . . . ?
C22 C17 C16 C10 -49.5(4) . . . . ?
C22 C17 C16 C15 -124.9(3) . . . . ?
C22 C17 C18 C19 0.0(4) . . . . ?
C3 C4 C5 C6 1.0(5) . . . . ?
C3 C2 C1 C6 0.7(5) . . . . ?
C14 C8 C7 C4 -0.4(5) . . . . ?
C15 C16 C10 C9 -107.7(2) . . . . ?
C15 C16 C10 C11 109.3(3) . . . . ?
C15 C10 C11 C12 -70.1(4) . . . . ?
C11 C10 C15 Br1 143.1(2) . . . . ?
C11 C10 C15 Br2 0.6(4) . . . . ?
C11 C10 C15 C16 -109.6(3) . . . . ?
C11 C12 C13 C14 57.3(3) . . . . ?
C13 C12 C11 C10 -66.6(4) . . . . ?
C19 C20 C21 C22 -0.3(5) . . . . ?
C21 C20 C19 C18 -0.1(5) . . . . ?
C5 C4 C3 C2 -1.7(4) . . . . ?
C5 C6 C1 C2 -1.4(5) . . . . ?
C18 C17 C16 C10 135.3(3) . . . . ?
C18 C17 C16 C15 60.0(4) . . . . ?
C18 C17 C22 C21 -0.4(4) . . . . ?
